data_2210650
loop_
_publ_author_name
'Meijboom, Reinout'
'Muller, Alfred'

_publ_section_title
;
 <i>cis</i>-Dichlorobis(tri-2-furylphosphine)palladium(II)
 dichloromethane hemisolvate
;
_journal_coeditor_code HG2105
_journal_issue 10
_journal_name_full 'Acta Crystallographica Section E'
_journal_page_first m2642
_journal_page_last m2644
_journal_paper_doi 10.1107/S1600536806036634
_journal_volume 62
_journal_year 2006
_chemical_formula_iupac '[Pd Cl2 (C12 H9 O3 P1)2], 0.5C H2 Cl2'
_chemical_formula_moiety 'C24 H18 Cl2 O6 P2 Pd, 0.5C H2 Cl2'
_chemical_formula_sum 'C24.5 H19 Cl3 O6 P2 Pd'
_chemical_formula_weight 684.09
_space_group_IT_number 15
_symmetry_cell_setting monoclinic
_symmetry_space_group_name_Hall '-C 2yc'
_symmetry_space_group_name_H-M 'C 1 2/c 1'
_audit_creation_method 'WinGX routine CIF_UPDATE'
_cell_angle_alpha 90
_cell_angle_beta 93.6950(10)
_cell_angle_gamma 90
_cell_formula_units_Z 8
_cell_length_a 31.3651(6)
_cell_length_b 8.7024(2)
_cell_length_c 19.1498(4)
_cell_measurement_reflns_used 3219
_cell_measurement_temperature 100(2)
_cell_measurement_theta_max 28.28
_cell_measurement_theta_min 2.57
_cell_volume 5216.10(19)
_computing_cell_refinement 'SAINT-Plus (Bruker, 2004)'
_computing_data_collection 'APEX2 (Bruker, 2005)'
_computing_data_reduction 'SAINT-Plus and XPREP (Bruker, 2004)'
_computing_molecular_graphics 'DIAMOND (Brandenburg & Putz, 2005)'
_computing_publication_material 'WinGX (Farrugia, 1999)'
_computing_structure_refinement 'SHELXL97 (Sheldrick, 1997)'
_computing_structure_solution 'SIR97 (Altomare <i>et al.</i>,  1999)'
_diffrn_ambient_temperature 100(2)
_diffrn_detector_area_resol_mean 512
_diffrn_measured_fraction_theta_full 0.982
_diffrn_measured_fraction_theta_max 0.982
_diffrn_measurement_device_type
;
Bruker X8 APEXII 4K KappaCCD
;
_diffrn_measurement_method '\w and \f'
_diffrn_radiation_monochromator graphite
_diffrn_radiation_source 'fine-focus sealed tube'
_diffrn_radiation_type MoK\a
_diffrn_radiation_wavelength 0.71073
_diffrn_reflns_av_R_equivalents 0.0361
_diffrn_reflns_limit_h_max 37
_diffrn_reflns_limit_h_min -36
_diffrn_reflns_limit_k_max 10
_diffrn_reflns_limit_k_min -10
_diffrn_reflns_limit_l_max 22
_diffrn_reflns_limit_l_min -22
_diffrn_reflns_number 11733
_diffrn_reflns_theta_full 25
_diffrn_reflns_theta_max 25
_diffrn_reflns_theta_min 1.3
_diffrn_standards_decay_% 0
_diffrn_standards_interval_count 0
_diffrn_standards_interval_time 0
_diffrn_standards_number 0
_exptl_absorpt_coefficient_mu 1.181
_exptl_absorpt_correction_T_max 0.9325
_exptl_absorpt_correction_T_min 0.8244
_exptl_absorpt_correction_type multi-scan
_exptl_absorpt_process_details '(SADABS; Bruker, 2004)'
_exptl_crystal_colour yellow
_exptl_crystal_density_diffrn 1.742
_exptl_crystal_density_method 'not measured'
_exptl_crystal_description block
_exptl_crystal_F_000 2728
_exptl_crystal_size_max 0.17
_exptl_crystal_size_mid 0.09
_exptl_crystal_size_min 0.06
_refine_diff_density_max 0.474
_refine_diff_density_min -0.444
_refine_ls_extinction_method none
_refine_ls_goodness_of_fit_ref 1.041
_refine_ls_hydrogen_treatment constr
_refine_ls_matrix_type full
_refine_ls_number_parameters 315
_refine_ls_number_reflns 4516
_refine_ls_number_restraints 34
_refine_ls_restrained_S_all 1.041
_refine_ls_R_factor_gt 0.0311
_refine_ls_shift/su_max 0.002
_refine_ls_shift/su_mean 0
_refine_ls_structure_factor_coef Fsqd
_refine_ls_weighting_details 'calc w=1/[\s^2^(Fo^2^)+(0.0228P)^2^+17.7365P] where P=(Fo^2^+2Fc^2^)/3'
_refine_ls_weighting_scheme calc
_refine_ls_wR_factor_ref 0.0728
_reflns_number_gt 3584
_reflns_number_total 4516
_reflns_threshold_expression I>2\s(I)
_cod_data_source_file hg2105.cif
_cod_data_source_block I
_cod_original_sg_symbol_H-M 'C 2/c'
_cod_original_formula_sum 'C24.5 H19 Cl3 O6 P2 Pd1'
_cod_database_code 2210650
_cod_database_fobs_code 2210650

loop_
_symmetry_equiv_pos_as_xyz
'x, y, z'
'-x, y, -z+1/2'
'x+1/2, y+1/2, z'
'-x+1/2, y+1/2, -z+1/2'
'-x, -y, -z'
'x, -y, z-1/2'
'-x+1/2, -y+1/2, -z'
'x+1/2, -y+1/2, z-1/2'

loop_
_atom_site_type_symbol
_atom_site_label
_atom_site_fract_x
_atom_site_fract_y
_atom_site_fract_z
_atom_site_U_iso_or_equiv
_atom_site_adp_type
_atom_site_calc_flag
_atom_site_refinement_flags
_atom_site_occupancy
_atom_site_disorder_assembly
_atom_site_disorder_group
Pd Pd 0.643122(9) 0.16436(3) 0.962851(14) 0.01169(9) Uani d . 1 . .
P P1 0.68794(3) 0.16096(11) 0.87687(5) 0.0124(2) Uani d . 1 A .
P P2 0.59631(3) 0.32464(11) 0.90514(5) 0.0124(2) Uani d . 1 . .
Cl Cl1 0.59788(3) 0.18869(11) 1.05539(5) 0.0190(2) Uani d . 1 . .
Cl Cl2 0.68350(3) -0.03041(10) 1.01938(5) 0.0208(2) Uani d . 1 . .
O O12A 0.69562(16) 0.4612(6) 0.9022(3) 0.0163(5) Uani d PD 0.752(13) A 1
C C13A 0.70822(18) 0.5985(6) 0.8746(4) 0.0163(5) Uani d PD 0.752(13) A 1
H H13A 0.7091 0.6933 0.8992 0.02 Uiso calc PR 0.752(13) A 1
C C14A 0.71926(17) 0.5815(7) 0.8077(4) 0.0163(5) Uani d PD 0.752(13) A 1
H H14A 0.7289 0.6595 0.7778 0.02 Uiso calc PR 0.752(13) A 1
C C15A 0.7134(2) 0.4206(7) 0.7912(3) 0.0163(5) Uani d PD 0.752(13) A 1
H H15A 0.7183 0.372 0.748 0.02 Uiso calc PR 0.752(13) A 1
C C11 0.69976(11) 0.3522(4) 0.84930(19) 0.0163(5) Uani d D 1 . .
O O12B 0.7041(5) 0.4694(19) 0.8924(8) 0.0163(5) Uani d PD 0.248(13) A 2
C C13B 0.7144(5) 0.5918(17) 0.8504(12) 0.0163(5) Uani d PD 0.248(13) A 2
H H13B 0.7192 0.6945 0.8658 0.02 Uiso calc PR 0.248(13) A 2
C C14B 0.7163(5) 0.542(2) 0.7850(11) 0.0163(5) Uani d PD 0.248(13) A 2
H H14B 0.7225 0.6045 0.7461 0.02 Uiso calc PR 0.248(13) A 2
C C15B 0.7078(6) 0.383(2) 0.7822(9) 0.0163(5) Uani d PD 0.248(13) A 2
H H15B 0.7077 0.3152 0.7433 0.02 Uiso calc PR 0.248(13) A 2
O O22 0.74630(8) -0.0705(3) 0.89157(14) 0.0192(6) Uani d . 1 A .
C C21 0.74082(12) 0.0862(4) 0.89100(19) 0.0162(8) Uani d . 1 . .
C C23 0.78917(12) -0.0940(5) 0.9066(2) 0.0226(9) Uani d . 1 . .
H H23 0.8024 -0.1922 0.9104 0.027 Uiso calc R 1 A .
C C24 0.80990(12) 0.0399(4) 0.91522(19) 0.0193(9) Uani d . 1 A .
H H24 0.8396 0.0536 0.9261 0.023 Uiso calc R 1 . .
C C25 0.77859(11) 0.1575(4) 0.90490(19) 0.0178(8) Uani d . 1 A .
H H25 0.7834 0.2653 0.9073 0.021 Uiso calc R 1 . .
O O32 0.67887(8) 0.0694(3) 0.74031(13) 0.0240(7) Uani d . 1 A .
C C31 0.66328(11) 0.0578(4) 0.80517(19) 0.0147(8) Uani d . 1 . .
C C33 0.65053(13) -0.0086(5) 0.6959(2) 0.0279(10) Uani d . 1 . .
H H33 0.6533 -0.0201 0.647 0.033 Uiso calc R 1 A .
C C34 0.61849(13) -0.0664(4) 0.7306(2) 0.0221(9) Uani d . 1 A .
H H34 0.595 -0.1247 0.7114 0.026 Uiso calc R 1 . .
C C35 0.62650(12) -0.0237(4) 0.80198(19) 0.0171(9) Uani d . 1 A .
H H35 0.6095 -0.0476 0.8398 0.021 Uiso calc R 1 . .
O O42A 0.5414(2) 0.5313(9) 0.9584(5) 0.0173(4) Uani d PD 0.394(10) B 1
C C43A 0.5403(3) 0.6721(12) 0.9907(6) 0.0173(4) Uani d PD 0.394(10) B 1
H H43A 0.515 0.7228 1.0027 0.021 Uiso calc PR 0.394(10) B 1
C C44A 0.5796(4) 0.7278(17) 1.0028(8) 0.0173(4) Uani d PD 0.394(10) B 1
H H44A 0.5872 0.8208 1.0264 0.021 Uiso calc PR 0.394(10) B 1
C C45 0.60868(12) 0.6189(4) 0.97301(19) 0.0173(4) Uani d D 1 . .
H H45A 0.6385 0.6316 0.9691 0.021 Uiso calc PR 0.394(10) B 1
H H45B 0.6376 0.6361 0.9632 0.021 Uiso d PR 0.606(10) B 2
C C41 0.58496(12) 0.4970(4) 0.95214(19) 0.0173(4) Uani d D 1 B .
O O42B 0.54680(17) 0.5041(6) 0.9814(3) 0.0173(4) Uani d PD 0.606(10) B 2
C C43B 0.5465(2) 0.6414(8) 1.0158(4) 0.0173(4) Uani d PD 0.606(10) B 2
H H43B 0.5231 0.6798 1.0397 0.021 Uiso calc PR 0.606(10) B 2
C C44B 0.5841(3) 0.7150(11) 1.0111(5) 0.0173(4) Uani d PD 0.606(10) B 2
H H44B 0.5919 0.8127 1.03 0.021 Uiso calc PR 0.606(10) B 2
O O52 0.60363(8) 0.3017(3) 0.76476(12) 0.0167(6) Uani d . 1 . .
C C51 0.60377(11) 0.4038(4) 0.81988(18) 0.0135(8) Uani d . 1 . .
C C53 0.60975(12) 0.3885(5) 0.7065(2) 0.0211(9) Uani d . 1 . .
H H53 0.6112 0.3485 0.6606 0.025 Uiso calc R 1 . .
C C54 0.61342(13) 0.5375(5) 0.7233(2) 0.0231(9) Uani d . 1 . .
H H54 0.6179 0.6201 0.6922 0.028 Uiso calc R 1 . .
C C55 0.60939(12) 0.5486(4) 0.79669(19) 0.0180(9) Uani d . 1 . .
H H55 0.6104 0.6398 0.824 0.022 Uiso calc R 1 . .
O O62 0.51880(8) 0.2728(3) 0.83753(13) 0.0194(6) Uani d . 1 . .
C C61 0.54724(11) 0.2200(4) 0.89009(19) 0.0151(8) Uani d . 1 . .
C C63 0.48562(12) 0.1707(4) 0.8348(2) 0.0213(9) Uani d . 1 . .
H H63 0.4611 0.1781 0.803 0.026 Uiso calc R 1 . .
C C64 0.49191(12) 0.0595(4) 0.8820(2) 0.0194(9) Uani d . 1 . .
H H64 0.4732 -0.0236 0.8903 0.023 Uiso calc R 1 . .
C C65 0.53218(12) 0.0899(4) 0.9178(2) 0.0189(9) Uani d . 1 . .
H H65 0.5458 0.03 0.9542 0.023 Uiso calc R 1 . .
C C 0.5 0.5859(7) 0.75 0.049(2) Uani d S 1 . .
H H0A 0.5288 0.5417 0.7456 0.058 Uiso calc PR 0.5 . .
H H0B 0.4784 0.508 0.7347 0.058 Uiso calc PR 0.5 . .
Cl Cl3 0.49384(9) 0.7427(3) 0.70250(17) 0.0609(9) Uani d P 0.5 . .
Cl Cl4 0.49276(10) 0.6483(3) 0.84706(14) 0.0546(8) Uani d P 0.5 . .

loop_
_atom_site_aniso_label
_atom_site_aniso_U_11
_atom_site_aniso_U_22
_atom_site_aniso_U_33
_atom_site_aniso_U_12
_atom_site_aniso_U_13
_atom_site_aniso_U_23
Pd 0.01395(15) 0.01252(14) 0.00860(14) -0.00150(12) 0.00086(11) 0.00161(12)
P1 0.0129(5) 0.0128(5) 0.0116(5) -0.0009(4) 0.0010(4) 0.0006(4)
P2 0.0133(5) 0.0131(5) 0.0110(5) -0.0014(4) 0.0026(4) 0.0015(4)
Cl1 0.0221(5) 0.0248(5) 0.0105(4) -0.0031(4) 0.0048(4) 0.0018(4)
Cl2 0.0256(5) 0.0189(5) 0.0177(5) 0.0034(4) 0.0002(4) 0.0068(4)
O12A 0.0150(11) 0.0149(9) 0.0199(12) -0.0038(9) 0.0075(9) 0.0002(8)
C13A 0.0150(11) 0.0149(9) 0.0199(12) -0.0038(9) 0.0075(9) 0.0002(8)
C14A 0.0150(11) 0.0149(9) 0.0199(12) -0.0038(9) 0.0075(9) 0.0002(8)
C15A 0.0150(11) 0.0149(9) 0.0199(12) -0.0038(9) 0.0075(9) 0.0002(8)
C11 0.0150(11) 0.0149(9) 0.0199(12) -0.0038(9) 0.0075(9) 0.0002(8)
O12B 0.0150(11) 0.0149(9) 0.0199(12) -0.0038(9) 0.0075(9) 0.0002(8)
C13B 0.0150(11) 0.0149(9) 0.0199(12) -0.0038(9) 0.0075(9) 0.0002(8)
C14B 0.0150(11) 0.0149(9) 0.0199(12) -0.0038(9) 0.0075(9) 0.0002(8)
C15B 0.0150(11) 0.0149(9) 0.0199(12) -0.0038(9) 0.0075(9) 0.0002(8)
O22 0.0162(13) 0.0142(13) 0.0274(15) -0.0003(11) 0.0014(12) 0.0010(12)
C21 0.021(2) 0.0123(19) 0.016(2) 0.0017(16) 0.0021(17) 0.0021(16)
C23 0.019(2) 0.028(2) 0.021(2) 0.0090(18) 0.0017(18) 0.0042(18)
C24 0.0143(19) 0.024(2) 0.019(2) 0.0004(17) -0.0010(17) 0.0011(17)
C25 0.0195(19) 0.0168(19) 0.017(2) -0.0048(17) 0.0010(16) -0.0015(16)
O32 0.0226(15) 0.0360(17) 0.0138(14) -0.0040(13) 0.0050(12) -0.0026(12)
C31 0.0163(19) 0.0143(19) 0.0135(19) 0.0026(16) 0.0024(16) 0.0012(15)
C33 0.037(3) 0.029(2) 0.017(2) 0.004(2) -0.003(2) -0.0106(19)
C34 0.024(2) 0.019(2) 0.023(2) -0.0016(18) -0.0056(18) -0.0040(17)
C35 0.019(2) 0.0148(19) 0.018(2) 0.0008(16) 0.0017(17) 0.0020(16)
O42A 0.0194(10) 0.0167(10) 0.0160(12) 0.0001(8) 0.0031(9) -0.0009(8)
C43A 0.0194(10) 0.0167(10) 0.0160(12) 0.0001(8) 0.0031(9) -0.0009(8)
C44A 0.0194(10) 0.0167(10) 0.0160(12) 0.0001(8) 0.0031(9) -0.0009(8)
C45 0.0194(10) 0.0167(10) 0.0160(12) 0.0001(8) 0.0031(9) -0.0009(8)
C41 0.0194(10) 0.0167(10) 0.0160(12) 0.0001(8) 0.0031(9) -0.0009(8)
O42B 0.0194(10) 0.0167(10) 0.0160(12) 0.0001(8) 0.0031(9) -0.0009(8)
C43B 0.0194(10) 0.0167(10) 0.0160(12) 0.0001(8) 0.0031(9) -0.0009(8)
C44B 0.0194(10) 0.0167(10) 0.0160(12) 0.0001(8) 0.0031(9) -0.0009(8)
O52 0.0217(14) 0.0182(14) 0.0103(13) -0.0021(11) 0.0016(11) 0.0021(10)
C51 0.0143(19) 0.0165(19) 0.0096(18) 0.0003(16) 0.0007(15) -0.0002(15)
C53 0.022(2) 0.032(2) 0.0093(19) 0.0036(18) 0.0042(17) 0.0039(17)
C54 0.029(2) 0.021(2) 0.019(2) -0.0003(18) 0.0067(18) 0.0098(17)
C55 0.020(2) 0.015(2) 0.019(2) 0.0029(17) 0.0027(17) 0.0017(16)
O62 0.0154(14) 0.0242(14) 0.0181(14) -0.0033(12) -0.0032(11) 0.0052(12)
C61 0.0154(19) 0.0167(19) 0.0134(19) 0.0008(16) 0.0028(16) -0.0001(15)
C63 0.0164(19) 0.026(2) 0.021(2) -0.0021(18) -0.0006(17) -0.0036(18)
C64 0.017(2) 0.016(2) 0.026(2) -0.0059(17) 0.0040(17) -0.0010(17)
C65 0.019(2) 0.017(2) 0.022(2) 0.0000(17) 0.0015(17) 0.0023(17)
C 0.042(4) 0.025(4) 0.075(5) 0 -0.028(4) 0
Cl3 0.0544(17) 0.0546(18) 0.074(2) -0.0027(15) 0.0070(16) 0.0426(17)
Cl4 0.086(2) 0.0373(14) 0.0384(14) 0.0170(15) -0.0125(15) -0.0147(12)

loop_
_atom_type_symbol
_atom_type_description
_atom_type_scat_dispersion_real
_atom_type_scat_dispersion_imag
_atom_type_scat_source
C C 0.0033 0.0016 'International Tables Vol C Tables 4.2.6.8 and 6.1.1.4'
H H 0 0 'International Tables Vol C Tables 4.2.6.8 and 6.1.1.4'
O O 0.0106 0.006 'International Tables Vol C Tables 4.2.6.8 and 6.1.1.4'
P P 0.1023 0.0942 'International Tables Vol C Tables 4.2.6.8 and 6.1.1.4'
Cl Cl 0.1484 0.1585 'International Tables Vol C Tables 4.2.6.8 and 6.1.1.4'
Pd Pd -0.9988 1.0072 'International Tables Vol C Tables 4.2.6.8 and 6.1.1.4'

loop_
_geom_angle_atom_site_label_1
_geom_angle_atom_site_label_2
_geom_angle_atom_site_label_3
_geom_angle
_geom_angle_publ_flag
P1 Pd P2 93.88(3) y
P1 Pd Cl2 89.07(4) y
P2 Pd Cl2 171.20(4) y
P1 Pd Cl1 175.28(4) y
P2 Pd Cl1 84.74(3) y
Cl2 Pd Cl1 92.96(3) y
C31 P1 C21 106.68(17) ?
C31 P1 C11 109.26(17) ?
C21 P1 C11 100.07(17) ?
C31 P1 Pd 108.27(13) ?
C21 P1 Pd 121.05(13) ?
C11 P1 Pd 110.92(13) ?
C61 P2 C41 107.96(17) ?
C61 P2 C51 102.05(16) ?
C41 P2 C51 100.15(17) ?
C61 P2 Pd 106.77(12) ?
C41 P2 Pd 114.42(12) ?
C51 P2 Pd 124.10(12) ?
C13A O12A C11 105.5(4) ?
C14A C13A O12A 111.5(4) ?
C14A C13A H13A 124.3 ?
O12A C13A H13A 124.3 ?
C13A C14A C15A 106.0(5) ?
C13A C14A H14A 127 ?
C15A C14A H14A 127 ?
C11 C15A C14A 106.8(5) ?
C11 C15A H15A 126.6 ?
C14A C15A H15A 126.6 ?
O12B C11 C15B 115.2(8) ?
O12B C11 C15A 98.6(7) ?
C15B C11 O12A 125.8(8) ?
C15A C11 O12A 110.2(4) ?
O12B C11 P1 123.4(7) ?
C15B C11 P1 121.3(8) ?
C15A C11 P1 137.1(4) ?
O12A C11 P1 112.7(3) ?
C11 O12B C13B 104.5(11) ?
C14B C13B O12B 109.0(12) ?
C14B C13B H13B 125.5 ?
O12B C13B H13B 125.5 ?
C13B C14B C15B 109.5(12) ?
C13B C14B H14B 125.3 ?
C15B C14B H14B 125.3 ?
C11 C15B C14B 101.9(11) ?
C11 C15B H15B 129.1 ?
C14B C15B H15B 129.1 ?
C23 O22 C21 105.7(3) ?
C25 C21 O22 110.3(3) ?
C25 C21 P1 131.1(3) ?
O22 C21 P1 118.5(3) ?
C24 C23 O22 110.9(3) ?
C24 C23 H23 124.5 ?
O22 C23 H23 124.5 ?
C23 C24 C25 106.5(3) ?
C23 C24 H24 126.8 ?
C25 C24 H24 126.8 ?
C21 C25 C24 106.6(3) ?
C21 C25 H25 126.7 ?
C24 C25 H25 126.7 ?
C31 O32 C33 105.8(3) ?
C35 C31 O32 110.6(3) ?
C35 C31 P1 128.9(3) ?
O32 C31 P1 120.1(3) ?
C34 C33 O32 110.8(4) ?
C34 C33 H33 124.6 ?
O32 C33 H33 124.6 ?
C33 C34 C35 106.7(3) ?
C33 C34 H34 126.7 ?
C35 C34 H34 126.7 ?
C31 C35 C34 106.1(4) ?
C31 C35 H35 126.9 ?
C34 C35 H35 126.9 ?
C43A O42A C41 106.1(6) ?
C44A C43A O42A 110.8(9) ?
C44A C43A H43A 124.6 ?
O42A C43A H43A 124.6 ?
C43A C44A C45 106.9(10) ?
C43A C44A H44A 126.6 ?
C45 C44A H44A 126.6 ?
C41 C45 C44B 108.6(5) ?
C41 C45 C44A 106.4(6) ?
C41 C45 H45A 126.8 ?
C44B C45 H45A 124 ?
C44A C45 H45A 126.8 ?
C41 C45 H45B 125.7 ?
C44B C45 H45B 125.7 ?
C44A C45 H45B 127.2 ?
C45 C41 O42B 109.2(4) ?
C45 C41 O42A 109.2(4) ?
C45 C41 P2 133.3(3) ?
O42B C41 P2 117.0(3) ?
O42A C41 P2 116.3(4) ?
C41 O42B C43B 105.8(5) ?
C44B C43B O42B 110.5(7) ?
C44B C43B H43B 124.7 ?
O42B C43B H43B 124.7 ?
C43B C44B C45 105.6(7) ?
C43B C44B H44B 127.2 ?
C45 C44B H44B 127.2 ?
C53 O52 C51 105.9(3) ?
C55 C51 O52 110.1(3) ?
C55 C51 P2 133.0(3) ?
O52 C51 P2 116.9(2) ?
C54 C53 O52 110.6(3) ?
C54 C53 H53 124.7 ?
O52 C53 H53 124.7 ?
C53 C54 C55 107.0(3) ?
C53 C54 H54 126.5 ?
C55 C54 H54 126.5 ?
C51 C55 C54 106.4(3) ?
C51 C55 H55 126.8 ?
C54 C55 H55 126.8 ?
C63 O62 C61 105.5(3) ?
C65 C61 O62 109.9(3) ?
C65 C61 P2 132.9(3) ?
O62 C61 P2 117.1(3) ?
C64 C63 O62 111.5(3) ?
C64 C63 H63 124.2 ?
O62 C63 H63 124.2 ?
C63 C64 C65 106.3(3) ?
C63 C64 H64 126.9 ?
C65 C64 H64 126.9 ?
C61 C65 C64 106.8(3) ?
C61 C65 H65 126.6 ?
C64 C65 H65 126.6 ?
Cl3 C Cl4 106.1(3) ?
Cl3 C H0A 110.5 ?
Cl4 C H0A 110.5 ?
Cl3 C H0B 110.5 ?
Cl4 C H0B 110.5 ?
H0A C H0B 108.7 ?

loop_
_geom_bond_atom_site_label_1
_geom_bond_atom_site_label_2
_geom_bond_distance
_geom_bond_publ_flag
Pd P1 2.2329(10) y
Pd P2 2.2613(9) y
Pd Cl2 2.3393(9) y
Pd Cl1 2.3501(10) y
P1 C31 1.776(4) ?
P1 C21 1.786(4) ?
P1 C11 1.792(4) ?
P2 C61 1.795(4) ?
P2 C41 1.797(4) ?
P2 C51 1.801(4) ?
O12A C13A 1.375(6) ?
O12A C11 1.401(6) ?
C13A C14A 1.356(7) ?
C13A H13A 0.95 ?
C14A C15A 1.444(7) ?
C14A H14A 0.95 ?
C15A C11 1.355(7) ?
C15A H15A 0.95 ?
C11 O12B 1.314(18) ?
C11 C15B 1.352(19) ?
O12B C13B 1.386(14) ?
C13B C14B 1.330(14) ?
C13B H13B 0.95 ?
C14B C15B 1.412(15) ?
C14B H14B 0.95 ?
C15B H15B 0.95 ?
O22 C23 1.372(4) ?
O22 C21 1.374(4) ?
C21 C25 1.348(5) ?
C23 C24 1.340(5) ?
C23 H23 0.95 ?
C24 C25 1.424(5) ?
C24 H24 0.95 ?
C25 H25 0.95 ?
O32 C31 1.368(5) ?
O32 C33 1.370(4) ?
C31 C35 1.352(5) ?
C33 C34 1.338(6) ?
C33 H33 0.95 ?
C34 C35 1.423(5) ?
C34 H34 0.95 ?
C35 H35 0.95 ?
O42A C43A 1.373(9) ?
O42A C41 1.413(8) ?
C43A C44A 1.330(12) ?
C43A H43A 0.95 ?
C44A C45 1.457(18) ?
C44A H44A 0.95 ?
C45 C41 1.341(5) ?
C45 C44B 1.378(12) ?
C45 H45A 0.95 ?
C45 H45B 0.95 ?
C41 O42B 1.356(6) ?
O42B C43B 1.365(7) ?
C43B C44B 1.349(9) ?
C43B H43B 0.95 ?
C44B H44B 0.95 ?
O52 C53 1.371(4) ?
O52 C51 1.380(4) ?
C51 C55 1.351(5) ?
C53 C54 1.339(5) ?
C53 H53 0.95 ?
C54 C55 1.422(5) ?
C54 H54 0.95 ?
C55 H55 0.95 ?
O62 C63 1.367(4) ?
O62 C61 1.380(4) ?
C61 C65 1.349(5) ?
C63 C64 1.331(5) ?
C63 H63 0.95 ?
C64 C65 1.422(5) ?
C64 H64 0.95 ?
C65 H65 0.95 ?
C Cl3 1.644(6) ?
C Cl4 1.964(3) ?
C H0A 0.99 ?
C H0B 0.99 ?

loop_
_geom_hbond_atom_site_label_D
_geom_hbond_atom_site_label_H
_geom_hbond_atom_site_label_A
_geom_hbond_site_symmetry_A
_geom_hbond_distance_DH
_geom_hbond_distance_HA
_geom_hbond_distance_DA
_geom_hbond_angle_DHA
C H0B O62 2_656 0.99 2.48 3.233(6) 133
C13A H13A O22 1_565 0.95 2.37 3.128(6) 136.1
C23 H23 Cl2 7_647 0.95 2.79 3.643(4) 150.6
C33 H33 Cl1 6 0.95 2.8 3.442(4) 125.5
C33 H33 Cl2 6 0.95 2.71 3.614(5) 158.2
C63 H63 O52 2_656 0.95 2.57 3.476(4) 158.4
C65 H65 Cl1 . 0.95 2.81 3.351(4) 116.8

loop_
_geom_torsion_atom_site_label_1
_geom_torsion_atom_site_label_2
_geom_torsion_atom_site_label_3
_geom_torsion_atom_site_label_4
_geom_torsion
_geom_torsion_publ_flag
P2 Pd P1 C31 -70.00(13) ?
Cl2 Pd P1 C31 101.69(13) ?
P2 Pd P1 C21 166.52(14) ?
Cl2 Pd P1 C21 -21.78(14) ?
P2 Pd P1 C11 49.86(13) y
Cl2 Pd P1 C11 -138.44(13) y
P1 Pd P2 C61 116.70(13) ?
Cl1 Pd P2 C61 -67.83(13) ?
P1 Pd P2 C41 -123.92(14) y
Cl1 Pd P2 C41 51.56(14) y
P1 Pd P2 C51 -1.16(15) ?
Cl1 Pd P2 C51 174.32(15) ?
C11 O12A C13A C14A 0.9(5) ?
O12A C13A C14A C15A -0.2(6) ?
C13A C14A C15A C11 -0.5(6) ?
C14A C15A C11 O12B -7.1(8) ?
C14A C15A C11 C15B 158(3) ?
C14A C15A C11 O12A 1.1(6) ?
C14A C15A C11 P1 -175.6(4) ?
C13A O12A C11 O12B 34(3) ?
C13A O12A C11 C15B -9.6(11) ?
C13A O12A C11 C15A -1.3(5) ?
C13A O12A C11 P1 176.3(3) ?
C31 P1 C11 O12B 156.0(8) ?
C21 P1 C11 O12B -92.3(8) ?
Pd P1 C11 O12B 36.7(8) ?
C31 P1 C11 C15B -28.7(10) ?
C21 P1 C11 C15B 83.0(10) ?
Pd P1 C11 C15B -148.0(10) ?
C31 P1 C11 C15A -37.7(6) ?
C21 P1 C11 C15A 74.1(5) ?
Pd P1 C11 C15A -157.0(5) ?
C31 P1 C11 O12A 145.6(3) ?
C21 P1 C11 O12A -102.6(3) ?
Pd P1 C11 O12A 26.4(3) ?
C15B C11 O12B C13B 2.5(12) ?
C15A C11 O12B C13B 7.4(10) ?
O12A C11 O12B C13B -139(4) ?
P1 C11 O12B C13B 178.1(7) ?
C11 O12B C13B C14B -1.0(13) ?
O12B C13B C14B C15B -0.7(17) ?
O12B C11 C15B C14B -2.8(15) ?
C15A C11 C15B C14B -19(2) ?
O12A C11 C15B C14B 7.9(16) ?
P1 C11 C15B C14B -178.5(8) ?
C13B C14B C15B C11 2.0(16) ?
C23 O22 C21 C25 0.1(4) ?
C23 O22 C21 P1 -177.2(3) ?
C31 P1 C21 C25 137.2(4) ?
C11 P1 C21 C25 23.5(4) ?
Pd P1 C21 C25 -98.5(4) ?
C31 P1 C21 O22 -46.0(3) ?
C11 P1 C21 O22 -159.8(3) ?
Pd P1 C21 O22 78.2(3) ?
C21 O22 C23 C24 0.1(4) ?
O22 C23 C24 C25 -0.2(5) ?
O22 C21 C25 C24 -0.3(4) ?
P1 C21 C25 C24 176.7(3) ?
C23 C24 C25 C21 0.3(4) ?
C33 O32 C31 C35 -0.2(4) ?
C33 O32 C31 P1 -173.5(3) ?
C21 P1 C31 C35 124.0(3) ?
C11 P1 C31 C35 -128.7(3) ?
Pd P1 C31 C35 -7.8(4) ?
C21 P1 C31 O32 -64.1(3) ?
C11 P1 C31 O32 43.3(3) ?
Pd P1 C31 O32 164.2(2) ?
C31 O32 C33 C34 0.2(4) ?
O32 C33 C34 C35 -0.1(5) ?
O32 C31 C35 C34 0.1(4) ?
P1 C31 C35 C34 172.7(3) ?
C33 C34 C35 C31 0.0(4) ?
C41 O42A C43A C44A 1.6(9) ?
O42A C43A C44A C45 3.1(11) ?
C43A C44A C45 C41 -6.9(10) ?
C43A C44A C45 C44B -113(6) ?
C44B C45 C41 O42B -5.9(5) ?
C44A C45 C41 O42B -14.9(7) ?
C44B C45 C41 O42A 16.9(6) ?
C44A C45 C41 O42A 7.9(7) ?
C44B C45 C41 P2 -176.6(5) ?
C44A C45 C41 P2 174.4(6) ?
C43A O42A C41 C45 -6.1(7) ?
C43A O42A C41 O42B 87.6(13) ?
C43A O42A C41 P2 -175.2(5) ?
C61 P2 C41 C45 -175.5(4) ?
C51 P2 C41 C45 -69.2(4) ?
Pd P2 C41 C45 65.8(4) ?
C61 P2 C41 O42B 14.4(4) ?
C51 P2 C41 O42B 120.7(4) ?
Pd P2 C41 O42B -104.3(4) ?
C61 P2 C41 O42A -9.7(5) ?
C51 P2 C41 O42A 96.6(5) ?
Pd P2 C41 O42A -128.4(5) ?
C45 C41 O42B C43B 5.3(5) ?
O42A C41 O42B C43B -88.6(12) ?
P2 C41 O42B C43B 177.8(3) ?
C41 O42B C43B C44B -2.8(7) ?
O42B C43B C44B C45 -0.7(8) ?
C41 C45 C44B C43B 4.0(7) ?
C44A C45 C44B C43B 81(5) ?
C53 O52 C51 C55 0.5(4) ?
C53 O52 C51 P2 180.0(2) ?
C61 P2 C51 C55 124.6(4) ?
C41 P2 C51 C55 13.6(4) ?
Pd P2 C51 C55 -115.3(4) ?
C61 P2 C51 O52 -54.6(3) ?
C41 P2 C51 O52 -165.7(3) ?
Pd P2 C51 O52 65.4(3) ?
C51 O52 C53 C54 -0.2(4) ?
O52 C53 C54 C55 -0.1(4) ?
O52 C51 C55 C54 -0.6(4) ?
P2 C51 C55 C54 -179.9(3) ?
C53 C54 C55 C51 0.4(4) ?
C63 O62 C61 C65 0.6(4) ?
C63 O62 C61 P2 177.3(3) ?
C41 P2 C61 C65 -107.4(4) ?
C51 P2 C61 C65 147.6(4) ?
Pd P2 C61 C65 16.1(4) ?
C41 P2 C61 O62 76.9(3) ?
C51 P2 C61 O62 -28.1(3) ?
Pd P2 C61 O62 -159.7(2) ?
C61 O62 C63 C64 0.1(4) ?
O62 C63 C64 C65 -0.6(5) ?
O62 C61 C65 C64 -1.0(4) ?
P2 C61 C65 C64 -177.0(3) ?
C63 C64 C65 C61 1.0(5) ?
